data_4072554
loop_
_publ_author_name
'Benito-Garagorri, David'
'Wiedermann, Julia'
'Pollak, Martin'
'Mereiter, Kurt'
'Kirchner, Karl'

_publ_section_title
;
 Iron(II) Complexes Bearing Tridentate PNP Pincer-Type Ligands as
 Catalysts for the Selective Formation of 3-Hydroxyacrylates from Aromatic
 Aldehydes and Ethyldiazoacetate
;
_journal_issue 1
_journal_name_full Organometallics
_journal_page_first 217
_journal_paper_doi 10.1021/om060802o
_journal_volume 26
_journal_year 2007
_chemical_formula_moiety 'C17 H33 Cl2 Fe N3 P2, C4 H10 O'
_chemical_formula_sum 'C21 H43 Cl2 Fe N3 O P2'
_chemical_formula_weight 542.27
_chemical_name_common '[Fe(PNP-iPr)(Cl)2].(C2H5)2O'
_chemical_name_systematic
; 
 ? 
;
_space_group_IT_number 19
_symmetry_cell_setting orthorhombic
_symmetry_space_group_name_Hall 'P 2ac 2ab'
_symmetry_space_group_name_H-M 'P 21 21 21'
_atom_sites_solution_hydrogens geom
_atom_sites_solution_primary direct
_atom_sites_solution_secondary difmap
_audit_creation_method SHELXL-97
_cell_angle_alpha 90.00
_cell_angle_beta 90.00
_cell_angle_gamma 90.00
_cell_formula_units_Z 4
_cell_length_a 9.6583(5)
_cell_length_b 14.5653(7)
_cell_length_c 20.2207(10)
_cell_measurement_reflns_used 7872
_cell_measurement_temperature 100(2)
_cell_measurement_theta_max 29.92
_cell_measurement_theta_min 2.34
_cell_volume 2844.6(2)
_computing_cell_refinement 'Bruker SAINT'
_computing_data_collection 'Bruker SMART'
_computing_data_reduction 'Bruker SAINT, SADABS, XPREP'
_computing_molecular_graphics 'Bruker SHELXTL'
_computing_publication_material 'Bruker SHELXTL'
_computing_structure_refinement 'SHELXL-97 (Sheldrick, 1997)'
_computing_structure_solution 'SHELXS-97 (Sheldrick, 1997)'
_diffrn_ambient_temperature 100(2)
_diffrn_measured_fraction_theta_full 0.995
_diffrn_measured_fraction_theta_max 0.995
_diffrn_measurement_device_type 'CCD area detector'
_diffrn_measurement_method 'phi and omega scans'
_diffrn_radiation_monochromator graphite
_diffrn_radiation_source 'fine-focus sealed tube'
_diffrn_radiation_type MoK\a
_diffrn_radiation_wavelength 0.71073
_diffrn_reflns_av_R_equivalents 0.0245
_diffrn_reflns_av_sigmaI/netI 0.0223
_diffrn_reflns_limit_h_max 13
_diffrn_reflns_limit_h_min -13
_diffrn_reflns_limit_k_max 18
_diffrn_reflns_limit_k_min -20
_diffrn_reflns_limit_l_max 28
_diffrn_reflns_limit_l_min -28
_diffrn_reflns_number 32002
_diffrn_reflns_theta_full 29.97
_diffrn_reflns_theta_max 29.97
_diffrn_reflns_theta_min 2.34
_diffrn_standards_decay_% 0
_exptl_absorpt_coefficient_mu 0.847
_exptl_absorpt_correction_T_max 0.84
_exptl_absorpt_correction_T_min 0.72
_exptl_absorpt_correction_type multi-scan
_exptl_absorpt_process_details 'program SADABS, V2.10'
_exptl_crystal_colour 'pale yellow'
_exptl_crystal_density_diffrn 1.266
_exptl_crystal_density_method 'not measured'
_exptl_crystal_description prism
_exptl_crystal_F_000 1152
_exptl_crystal_size_max 0.54
_exptl_crystal_size_mid 0.28
_exptl_crystal_size_min 0.20
_refine_diff_density_max 0.644
_refine_diff_density_min -0.470
_refine_diff_density_rms 0.066
_refine_ls_abs_structure_details 'Flack H D (1983), Acta Cryst. A39, 876-881'
_refine_ls_abs_structure_Flack -0.006(14)
_refine_ls_extinction_method none
_refine_ls_goodness_of_fit_ref 1.045
_refine_ls_hydrogen_treatment constr
_refine_ls_matrix_type full
_refine_ls_number_parameters 271
_refine_ls_number_reflns 8261
_refine_ls_number_restraints 82
_refine_ls_restrained_S_all 1.045
_refine_ls_R_factor_all 0.0433
_refine_ls_R_factor_gt 0.0403
_refine_ls_shift/su_max 0.001
_refine_ls_shift/su_mean 0.000
_refine_ls_structure_factor_coef Fsqd
_refine_ls_weighting_details 'calc w=1/[\s^2^(Fo^2^)+(0.0691P)^2^+0.8352P] where P=(Fo^2^+2Fc^2^)/3'
_refine_ls_weighting_scheme calc
_refine_ls_wR_factor_gt 0.1096
_refine_ls_wR_factor_ref 0.1127
_reflns_number_gt 7741
_reflns_number_total 8261
_reflns_threshold_expression >2sigma(I)
_cod_data_source_file om060802osi20060904_061920.cif
_cod_data_source_block 4-1087
_cod_depositor_comments
;
The following automatic conversions were performed:

'_symmetry_cell_setting' value 'Orthorhombic' changed to
'orthorhombic' according to
/home/saulius/struct/CIF-dictionaries/cif_core.dic dictionary named
'cif_core.dic' version 2.4.1 from 2010-06-29.

Automatic conversion script
Id: cif_fix_values 1715 2011-07-08 13:25:40Z adriana 
;
_cod_original_sg_symbol_Hall 'P 2ac 2ab '
_cod_original_sg_symbol_H-M 'P 21 21 21 '
_cod_database_code 4072554

loop_
_symmetry_equiv_pos_as_xyz
'x, y, z'
'-x+1/2, -y, z+1/2'
'-x, y+1/2, -z+1/2'
'x+1/2, -y+1/2, -z'

loop_
_atom_site_label
_atom_site_type_symbol
_atom_site_fract_x
_atom_site_fract_y
_atom_site_fract_z
_atom_site_U_iso_or_equiv
_atom_site_adp_type
_atom_site_occupancy
_atom_site_symmetry_multiplicity
_atom_site_calc_flag
_atom_site_refinement_flags
Fe Fe 0.41400(3) 0.27391(2) 0.336127(15) 0.03172(8) Uani 1 1 d U
Cl1 Cl 0.34725(7) 0.38557(5) 0.25700(4) 0.05253(16) Uani 1 1 d U
Cl2 Cl 0.62392(6) 0.31873(5) 0.37957(3) 0.04598(14) Uani 1 1 d U
P1 P 0.47091(8) 0.15771(5) 0.25190(3) 0.04317(14) Uani 1 1 d U
P2 P 0.25593(7) 0.31968(4) 0.42727(3) 0.03952(13) Uani 1 1 d U
N1 N 0.3608(2) 0.13964(12) 0.38497(9) 0.0327(3) Uani 1 1 d U
N2 N 0.4655(3) 0.06108(15) 0.29776(11) 0.0497(5) Uani 1 1 d U
H2N H 0.5016 0.0103 0.2816 0.060 Uiso 1 1 calc R
N3 N 0.2514(2) 0.21977(15) 0.46985(10) 0.0409(4) Uani 1 1 d U
H3N H 0.2178 0.2204 0.5103 0.049 Uiso 1 1 calc R
C1 C 0.4065(3) 0.05921(15) 0.35952(11) 0.0374(4) Uani 1 1 d U
C2 C 0.3931(3) -0.02425(17) 0.39320(14) 0.0471(6) Uani 1 1 d U
H2 H 0.4291 -0.0795 0.3751 0.057 Uiso 1 1 calc R
C3 C 0.3261(3) -0.02399(19) 0.45345(14) 0.0505(6) Uani 1 1 d U
H3 H 0.3126 -0.0801 0.4766 0.061 Uiso 1 1 calc R
C4 C 0.2787(3) 0.05658(18) 0.48012(12) 0.0434(5) Uani 1 1 d U
H4 H 0.2340 0.0572 0.5220 0.052 Uiso 1 1 calc R
C5 C 0.2976(2) 0.13764(16) 0.44457(11) 0.0345(4) Uani 1 1 d U
C6 C 0.3295(4) 0.1485(3) 0.18856(16) 0.0639(8) Uani 1 1 d U
H6 H 0.3236 0.2091 0.1656 0.077 Uiso 1 1 calc R
C7 C 0.1931(5) 0.1335(4) 0.2236(2) 0.0897(14) Uani 1 1 d U
H7A H 0.1199 0.1236 0.1908 0.135 Uiso 1 1 calc R
H7B H 0.1708 0.1877 0.2503 0.135 Uiso 1 1 calc R
H7C H 0.2001 0.0796 0.2524 0.135 Uiso 1 1 calc R
C8 C 0.3492(6) 0.0771(3) 0.1366(2) 0.0884(13) Uani 1 1 d U
H8A H 0.2679 0.0758 0.1076 0.133 Uiso 1 1 calc R
H8B H 0.3609 0.0170 0.1576 0.133 Uiso 1 1 calc R
H8C H 0.4318 0.0917 0.1105 0.133 Uiso 1 1 calc R
C9 C 0.6359(4) 0.1500(2) 0.20889(16) 0.0576(7) Uani 1 1 d U
H9 H 0.6342 0.0955 0.1788 0.069 Uiso 1 1 calc R
C10 C 0.6506(6) 0.2382(3) 0.1668(3) 0.1060(18) Uani 1 1 d U
H10A H 0.7389 0.2368 0.1429 0.159 Uiso 1 1 calc R
H10B H 0.6480 0.2921 0.1957 0.159 Uiso 1 1 calc R
H10C H 0.5742 0.2415 0.1350 0.159 Uiso 1 1 calc R
C11 C 0.7528(4) 0.1399(3) 0.2565(2) 0.0743(9) Uani 1 1 d U
H11A H 0.8402 0.1353 0.2320 0.111 Uiso 1 1 calc R
H11B H 0.7393 0.0843 0.2830 0.111 Uiso 1 1 calc R
H11C H 0.7559 0.1936 0.2857 0.111 Uiso 1 1 calc R
C12 C 0.0724(3) 0.3440(3) 0.4125(2) 0.0665(8) Uani 1 1 d U
H12 H 0.0218 0.3386 0.4555 0.080 Uiso 1 1 calc R
C13 C 0.0526(5) 0.4421(3) 0.3858(3) 0.0922(14) Uani 1 1 d U
H13A H -0.0460 0.4534 0.3780 0.138 Uiso 1 1 calc R
H13B H 0.1037 0.4490 0.3443 0.138 Uiso 1 1 calc R
H13C H 0.0876 0.4864 0.4183 0.138 Uiso 1 1 calc R
C14 C 0.0166(4) 0.2740(4) 0.3661(3) 0.0920(13) Uani 1 1 d U
H14A H -0.0823 0.2851 0.3589 0.138 Uiso 1 1 calc R
H14B H 0.0296 0.2126 0.3850 0.138 Uiso 1 1 calc R
H14C H 0.0659 0.2780 0.3239 0.138 Uiso 1 1 calc R
C15 C 0.3222(4) 0.3995(2) 0.49071(16) 0.0637(9) Uani 1 1 d U
H15 H 0.4052 0.3689 0.5105 0.076 Uiso 1 1 calc R
C16 C 0.3739(6) 0.4875(2) 0.4603(2) 0.0826(13) Uani 1 1 d U
H16A H 0.4045 0.5293 0.4954 0.124 Uiso 1 1 calc R
H16B H 0.2990 0.5164 0.4351 0.124 Uiso 1 1 calc R
H16C H 0.4516 0.4741 0.4307 0.124 Uiso 1 1 calc R
C17 C 0.2210(6) 0.4163(2) 0.54852(19) 0.0838(15) Uani 1 1 d U
H17A H 0.2608 0.4616 0.5789 0.126 Uiso 1 1 calc R
H17B H 0.2051 0.3585 0.5722 0.126 Uiso 1 1 calc R
H17C H 0.1329 0.4394 0.5312 0.126 Uiso 1 1 calc R
O1S O 0.9505(3) 0.3183(2) 0.08320(17) 0.0864(8) Uani 1 1 d U
C1S C 0.9831(6) 0.4302(5) 0.1671(3) 0.1135(19) Uani 1 1 d U
H1SA H 1.0176 0.4300 0.2127 0.170 Uiso 1 1 calc R
H1SB H 0.8821 0.4238 0.1674 0.170 Uiso 1 1 calc R
H1SC H 1.0085 0.4882 0.1457 0.170 Uiso 1 1 calc R
C2S C 1.0441(5) 0.3540(4) 0.1310(3) 0.0941(13) Uani 1 1 d U
H2SA H 1.1295 0.3751 0.1086 0.141 Uiso 1 1 calc R
H2SB H 1.0699 0.3048 0.1624 0.141 Uiso 1 1 calc R
C3S C 0.9958(6) 0.2433(4) 0.0486(4) 0.1125(18) Uani 1 1 d U
H3SA H 1.0211 0.1941 0.0802 0.169 Uiso 1 1 calc R
H3SB H 1.0800 0.2601 0.0234 0.169 Uiso 1 1 calc R
C4S C 0.8888(7) 0.2081(4) 0.0021(3) 0.1068(16) Uani 1 1 d U
H4SA H 0.8003 0.2017 0.0254 0.160 Uiso 1 1 calc R
H4SB H 0.9176 0.1482 -0.0151 0.160 Uiso 1 1 calc R
H4SC H 0.8779 0.2513 -0.0347 0.160 Uiso 1 1 calc R

loop_
_atom_site_aniso_label
_atom_site_aniso_U_11
_atom_site_aniso_U_22
_atom_site_aniso_U_33
_atom_site_aniso_U_23
_atom_site_aniso_U_13
_atom_site_aniso_U_12
Fe 0.03264(13) 0.03043(13) 0.03209(13) 0.00264(11) -0.00087(11) -0.00190(11)
Cl1 0.0515(3) 0.0522(4) 0.0539(4) 0.0244(3) 0.0008(3) 0.0019(3)
Cl2 0.0381(3) 0.0521(3) 0.0478(3) -0.0042(3) -0.0141(2) -0.0029(2)
P1 0.0566(4) 0.0445(3) 0.0284(2) -0.0011(2) 0.0024(2) -0.0090(3)
P2 0.0417(3) 0.0361(3) 0.0407(3) 0.0008(2) 0.0102(2) 0.0036(2)
N1 0.0366(8) 0.0303(8) 0.0310(8) 0.0000(6) 0.0041(7) -0.0003(7)
N2 0.0773(15) 0.0318(9) 0.0400(10) -0.0028(8) 0.0197(10) 0.0001(10)
N3 0.0483(10) 0.0410(9) 0.0333(8) 0.0005(7) 0.0124(8) 0.0027(9)
C1 0.0457(11) 0.0312(9) 0.0354(9) -0.0016(7) 0.0063(9) -0.0001(9)
C2 0.0641(16) 0.0310(10) 0.0462(12) 0.0029(9) 0.0082(12) 0.0031(10)
C3 0.0669(17) 0.0360(11) 0.0487(14) 0.0108(10) 0.0075(12) -0.0002(12)
C4 0.0505(13) 0.0419(11) 0.0379(11) 0.0073(9) 0.0096(9) -0.0005(10)
C5 0.0347(9) 0.0367(10) 0.0321(9) 0.0015(8) 0.0020(8) -0.0007(8)
C6 0.0778(19) 0.070(2) 0.0437(13) -0.0030(13) -0.0112(13) -0.0122(17)
C7 0.069(2) 0.128(4) 0.072(2) 0.002(2) -0.0172(17) -0.027(3)
C8 0.115(4) 0.086(3) 0.063(2) -0.0264(19) -0.018(2) -0.003(3)
C9 0.0739(17) 0.0487(14) 0.0502(14) -0.0054(11) 0.0238(13) -0.0027(13)
C10 0.118(4) 0.080(3) 0.120(4) 0.032(3) 0.068(3) 0.000(3)
C11 0.0560(16) 0.086(2) 0.081(2) -0.0223(19) 0.0190(16) -0.0111(17)
C12 0.0452(13) 0.072(2) 0.083(2) 0.0140(16) 0.0174(13) 0.0208(13)
C13 0.078(3) 0.092(2) 0.107(3) 0.031(2) 0.021(2) 0.047(2)
C14 0.0390(15) 0.122(3) 0.115(3) -0.002(3) -0.0179(18) 0.006(2)
C15 0.090(2) 0.0468(14) 0.0540(16) -0.0119(12) 0.0293(15) -0.0182(15)
C16 0.119(4) 0.0522(18) 0.076(2) -0.0063(16) 0.039(2) -0.012(2)
C17 0.140(4) 0.0495(17) 0.0625(19) -0.0133(14) 0.051(2) -0.016(2)
O1S 0.0619(15) 0.092(2) 0.105(2) -0.0059(17) 0.0025(14) 0.0026(14)
C1S 0.090(3) 0.123(4) 0.128(5) -0.030(3) -0.027(3) 0.007(3)
C2S 0.076(3) 0.089(3) 0.117(4) 0.010(2) -0.015(2) 0.005(2)
C3S 0.073(3) 0.105(4) 0.160(5) -0.030(3) 0.012(3) 0.014(3)
C4S 0.112(4) 0.111(4) 0.097(3) -0.019(3) 0.019(3) 0.006(3)

loop_
_atom_type_symbol
_atom_type_description
_atom_type_scat_dispersion_real
_atom_type_scat_dispersion_imag
_atom_type_scat_source
C C 0.0033 0.0016 'International Tables Vol C Tables 4.2.6.8 and 6.1.1.4'
H H 0.0000 0.0000 'International Tables Vol C Tables 4.2.6.8 and 6.1.1.4'
N N 0.0061 0.0033 'International Tables Vol C Tables 4.2.6.8 and 6.1.1.4'
P P 0.1023 0.0942 'International Tables Vol C Tables 4.2.6.8 and 6.1.1.4'
Cl Cl 0.1484 0.1585 'International Tables Vol C Tables 4.2.6.8 and 6.1.1.4'
Fe Fe 0.3463 0.8444 'International Tables Vol C Tables 4.2.6.8 and 6.1.1.4'
O O 0.0106 0.0060 'International Tables Vol C Tables 4.2.6.8 and 6.1.1.4'

loop_
_geom_angle_atom_site_label_1
_geom_angle_atom_site_label_2
_geom_angle_atom_site_label_3
_geom_angle
N1 Fe Cl2 106.24(5)
N1 Fe Cl1 146.13(6)
Cl2 Fe Cl1 107.60(3)
N1 Fe P1 75.95(5)
Cl2 Fe P1 105.19(3)
Cl1 Fe P1 93.75(3)
N1 Fe P2 76.55(5)
Cl2 Fe P2 100.48(3)
Cl1 Fe P2 98.60(3)
P1 Fe P2 146.56(3)
N2 P1 C9 103.79(14)
N2 P1 C6 107.03(15)
C9 P1 C6 107.85(17)
N2 P1 Fe 100.74(8)
C9 P1 Fe 124.66(11)
C6 P1 Fe 111.02(12)
N3 P2 C12 102.97(14)
N3 P2 C15 101.36(14)
C12 P2 C15 109.07(19)
N3 P2 Fe 99.35(7)
C12 P2 Fe 121.72(13)
C15 P2 Fe 118.14(11)
C5 N1 C1 117.90(19)
C5 N1 Fe 120.88(15)
C1 N1 Fe 120.72(14)
C1 N2 P1 121.98(18)
C1 N2 H2N 119.0
P1 N2 H2N 119.0
C5 N3 P2 123.43(15)
C5 N3 H3N 118.3
P2 N3 H3N 118.3
N1 C1 N2 117.6(2)
N1 C1 C2 122.4(2)
N2 C1 C2 119.9(2)
C3 C2 C1 118.1(2)
C3 C2 H2 121.0
C1 C2 H2 121.0
C4 C3 C2 120.4(2)
C4 C3 H3 119.8
C2 C3 H3 119.8
C3 C4 C5 118.6(2)
C3 C4 H4 120.7
C5 C4 H4 120.7
N1 C5 N3 117.34(19)
N1 C5 C4 122.5(2)
N3 C5 C4 120.2(2)
C8 C6 C7 110.0(4)
C8 C6 P1 116.0(3)
C7 C6 P1 109.0(2)
C8 C6 H6 107.2
C7 C6 H6 107.2
P1 C6 H6 107.2
C6 C7 H7A 109.5
C6 C7 H7B 109.5
H7A C7 H7B 109.5
C6 C7 H7C 109.5
H7A C7 H7C 109.5
H7B C7 H7C 109.5
C6 C8 H8A 109.5
C6 C8 H8B 109.5
H8A C8 H8B 109.5
C6 C8 H8C 109.5
H8A C8 H8C 109.5
H8B C8 H8C 109.5
C11 C9 C10 111.5(4)
C11 C9 P1 111.2(2)
C10 C9 P1 107.0(3)
C11 C9 H9 109.0
C10 C9 H9 109.0
P1 C9 H9 109.0
C9 C10 H10A 109.5
C9 C10 H10B 109.5
H10A C10 H10B 109.5
C9 C10 H10C 109.5
H10A C10 H10C 109.5
H10B C10 H10C 109.5
C9 C11 H11A 109.5
C9 C11 H11B 109.5
H11A C11 H11B 109.5
C9 C11 H11C 109.5
H11A C11 H11C 109.5
H11B C11 H11C 109.5
C14 C12 C13 111.8(4)
C14 C12 P2 108.7(2)
C13 C12 P2 110.9(3)
C14 C12 H12 108.5
C13 C12 H12 108.5
P2 C12 H12 108.5
C12 C13 H13A 109.5
C12 C13 H13B 109.5
H13A C13 H13B 109.5
C12 C13 H13C 109.5
H13A C13 H13C 109.5
H13B C13 H13C 109.5
C12 C14 H14A 109.5
C12 C14 H14B 109.5
H14A C14 H14B 109.5
C12 C14 H14C 109.5
H14A C14 H14C 109.5
H14B C14 H14C 109.5
C16 C15 C17 112.6(3)
C16 C15 P2 111.5(3)
C17 C15 P2 114.0(3)
C16 C15 H15 106.0
C17 C15 H15 106.0
P2 C15 H15 106.0
C15 C16 H16A 109.5
C15 C16 H16B 109.5
H16A C16 H16B 109.5
C15 C16 H16C 109.5
H16A C16 H16C 109.5
H16B C16 H16C 109.5
C15 C17 H17A 109.5
C15 C17 H17B 109.5
H17A C17 H17B 109.5
C15 C17 H17C 109.5
H17A C17 H17C 109.5
H17B C17 H17C 109.5
C3S O1S C2S 115.8(4)
C2S C1S H1SA 109.5
C2S C1S H1SB 109.5
H1SA C1S H1SB 109.5
C2S C1S H1SC 109.5
H1SA C1S H1SC 109.5
H1SB C1S H1SC 109.5
O1S C2S C1S 111.3(4)
O1S C2S H2SA 109.4
C1S C2S H2SA 109.4
O1S C2S H2SB 109.4
C1S C2S H2SB 109.4
H2SA C2S H2SB 108.0
O1S C3S C4S 112.1(5)
O1S C3S H3SA 109.2
C4S C3S H3SA 109.2
O1S C3S H3SB 109.2
C4S C3S H3SB 109.2
H3SA C3S H3SB 107.9
C3S C4S H4SA 109.5
C3S C4S H4SB 109.5
H4SA C4S H4SB 109.5
C3S C4S H4SC 109.5
H4SA C4S H4SC 109.5
H4SB C4S H4SC 109.5

loop_
_geom_bond_atom_site_label_1
_geom_bond_atom_site_label_2
_geom_bond_distance
Fe N1 2.2504(18)
Fe Cl2 2.3040(6)
Fe Cl1 2.3708(7)
Fe P1 2.4631(7)
Fe P2 2.4844(7)
P1 N2 1.686(2)
P1 C9 1.819(3)
P1 C6 1.877(3)
P2 N3 1.691(2)
P2 C12 1.832(3)
P2 C15 1.845(3)
N1 C5 1.351(3)
N1 C1 1.354(3)
N2 C1 1.373(3)
N2 H2N 0.8800
N3 C5 1.375(3)
N3 H3N 0.8800
C1 C2 1.399(3)
C2 C3 1.380(4)
C2 H2 0.9500
C3 C4 1.370(4)
C3 H3 0.9500
C4 C5 1.394(3)
C4 H4 0.9500
C6 C8 1.490(5)
C6 C7 1.511(6)
C6 H6 1.0000
C7 H7A 0.9800
C7 H7B 0.9800
C7 H7C 0.9800
C8 H8A 0.9800
C8 H8B 0.9800
C8 H8C 0.9800
C9 C11 1.491(6)
C9 C10 1.548(5)
C9 H9 1.0000
C10 H10A 0.9800
C10 H10B 0.9800
C10 H10C 0.9800
C11 H11A 0.9800
C11 H11B 0.9800
C11 H11C 0.9800
C12 C14 1.487(7)
C12 C13 1.539(5)
C12 H12 1.0000
C13 H13A 0.9800
C13 H13B 0.9800
C13 H13C 0.9800
C14 H14A 0.9800
C14 H14B 0.9800
C14 H14C 0.9800
C15 C16 1.507(4)
C15 C17 1.543(5)
C15 H15 1.0000
C16 H16A 0.9800
C16 H16B 0.9800
C16 H16C 0.9800
C17 H17A 0.9800
C17 H17B 0.9800
C17 H17C 0.9800
O1S C3S 1.368(6)
O1S C2S 1.422(6)
C1S C2S 1.454(8)
C1S H1SA 0.9800
C1S H1SB 0.9800
C1S H1SC 0.9800
C2S H2SA 0.9900
C2S H2SB 0.9900
C3S C4S 1.490(9)
C3S H3SA 0.9900
C3S H3SB 0.9900
C4S H4SA 0.9800
C4S H4SB 0.9800
C4S H4SC 0.9800

loop_
_geom_hbond_atom_site_label_D
_geom_hbond_atom_site_label_H
_geom_hbond_atom_site_label_A
_geom_hbond_distance_DH
_geom_hbond_distance_HA
_geom_hbond_distance_DA
_geom_hbond_angle_DHA
_geom_hbond_site_symmetry_A
N2 H2N Cl1 0.88 2.46 3.321(2) 166.9 3_645
N3 H3N Cl2 0.88 2.47 3.332(2) 166.1 4_456

loop_
_geom_torsion_atom_site_label_1
_geom_torsion_atom_site_label_2
_geom_torsion_atom_site_label_3
_geom_torsion_atom_site_label_4
_geom_torsion
N1 Fe P1 N2 -13.04(12)
Cl2 Fe P1 N2 90.31(11)
Cl1 Fe P1 N2 -160.32(11)
P2 Fe P1 N2 -48.54(12)
N1 Fe P1 C9 -128.27(15)
Cl2 Fe P1 C9 -24.92(14)
Cl1 Fe P1 C9 84.45(14)
P2 Fe P1 C9 -163.77(14)
N1 Fe P1 C6 100.06(14)
Cl2 Fe P1 C6 -156.59(13)
Cl1 Fe P1 C6 -47.22(13)
P2 Fe P1 C6 64.56(13)
N1 Fe P2 N3 11.85(10)
Cl2 Fe P2 N3 -92.53(9)
Cl1 Fe P2 N3 157.67(9)
P1 Fe P2 N3 47.25(10)
N1 Fe P2 C12 -99.82(15)
Cl2 Fe P2 C12 155.81(14)
Cl1 Fe P2 C12 46.00(14)
P1 Fe P2 C12 -64.42(15)
N1 Fe P2 C15 120.17(15)
Cl2 Fe P2 C15 15.80(15)
Cl1 Fe P2 C15 -94.01(14)
P1 Fe P2 C15 155.57(15)
Cl2 Fe N1 C5 84.43(17)
Cl1 Fe N1 C5 -98.14(18)
P1 Fe N1 C5 -173.55(18)
P2 Fe N1 C5 -12.76(16)
Cl2 Fe N1 C1 -87.24(18)
Cl1 Fe N1 C1 90.2(2)
P1 Fe N1 C1 14.79(17)
P2 Fe N1 C1 175.58(19)
C9 P1 N2 C1 144.5(3)
C6 P1 N2 C1 -101.5(3)
Fe P1 N2 C1 14.6(3)
C12 P2 N3 C5 111.5(2)
C15 P2 N3 C5 -135.7(2)
Fe P2 N3 C5 -14.3(2)
C5 N1 C1 N2 177.4(2)
Fe N1 C1 N2 -10.7(3)
C5 N1 C1 C2 -1.4(4)
Fe N1 C1 C2 170.5(2)
P1 N2 C1 N1 -4.6(4)
P1 N2 C1 C2 174.1(2)
N1 C1 C2 C3 2.4(4)
N2 C1 C2 C3 -176.3(3)
C1 C2 C3 C4 -2.3(5)
C2 C3 C4 C5 1.1(5)
C1 N1 C5 N3 -179.9(2)
Fe N1 C5 N3 8.2(3)
C1 N1 C5 C4 0.2(3)
Fe N1 C5 C4 -171.72(19)
P2 N3 C5 N1 6.1(3)
P2 N3 C5 C4 -174.0(2)
C3 C4 C5 N1 -0.1(4)
C3 C4 C5 N3 180.0(3)
N2 P1 C6 C8 -68.2(3)
C9 P1 C6 C8 42.9(4)
Fe P1 C6 C8 -177.3(3)
N2 P1 C6 C7 56.5(4)
C9 P1 C6 C7 167.6(3)
Fe P1 C6 C7 -52.6(3)
N2 P1 C9 C11 -56.5(3)
C6 P1 C9 C11 -169.8(3)
Fe P1 C9 C11 57.3(3)
N2 P1 C9 C10 -178.5(3)
C6 P1 C9 C10 68.1(4)
Fe P1 C9 C10 -64.8(4)
N3 P2 C12 C14 -67.7(3)
C15 P2 C12 C14 -174.8(3)
Fe P2 C12 C14 42.1(3)
N3 P2 C12 C13 169.1(3)
C15 P2 C12 C13 62.0(3)
Fe P2 C12 C13 -81.1(3)
N3 P2 C15 C16 163.8(3)
C12 P2 C15 C16 -88.0(3)
Fe P2 C15 C16 56.7(4)
N3 P2 C15 C17 -67.3(3)
C12 P2 C15 C17 40.9(3)
Fe P2 C15 C17 -174.5(3)
C3S O1S C2S C1S -176.9(5)
C2S O1S C3S C4S 177.4(5)
